data_7714206
loop_
_publ_author_name
'Kariyawasam, Rasika Janadari'
'Zibaseresht, Ramin'
'Polson, Matthew Ian James'
'Houlihan, Joanna C.C.'
'Wikaira, Jan L.'
'Hartshorn, Richard M.'

_publ_section_title
;
 Synthesis of Nitrogen Mustards on Cobalt(III)
;
_journal_name_full 'Dalton Transactions'
_journal_paper_doi 10.1039/D3DT01634J
_journal_year 2023
_chemical_formula_moiety '2(I), C8 H23 Co N4 O2'
_chemical_formula_sum 'C8 H23 Co I2 N4 O2'
_chemical_formula_weight 520.03
_space_group_crystal_system monoclinic
_space_group_IT_number 14
_space_group_name_Hall '-P 2ybc'
_space_group_name_H-M_alt 'P 1 21/c 1'
_atom_sites_solution_hydrogens mixed
_atom_sites_solution_primary dual
_audit_creation_date 2022-03-08
_audit_creation_method
;
Olex2 1.3
(compiled 2020.11.12 svn.r5f609507 for OlexSys, GUI svn.r6408)
;
_audit_update_record
;
2022-03-31 deposited with the CCDC.	2023-10-11 downloaded from the CCDC.
;
_cell_angle_alpha 90
_cell_angle_beta 102.667(2)
_cell_angle_gamma 90
_cell_formula_units_Z 4
_cell_length_a 14.0248(3)
_cell_length_b 9.5014(2)
_cell_length_c 11.3201(2)
_cell_measurement_reflns_used 18520
_cell_measurement_temperature 120.01(10)
_cell_measurement_theta_max 30.4374
_cell_measurement_theta_min 2.6045
_cell_volume 1471.75(5)
_computing_cell_refinement
;
CrysAlisPro, Agilent Technologies,
Version 1.171.35.19 (release 27-10-2011 CrysAlis171 .NET)
(compiled Oct 27 2011,15:02:11)
;
_computing_data_collection
;
CrysAlisPro, Agilent Technologies,
Version 1.171.35.19 (release 27-10-2011 CrysAlis171 .NET)
(compiled Oct 27 2011,15:02:11)
;
_computing_data_reduction
;
CrysAlisPro, Agilent Technologies,
Version 1.171.35.19 (release 27-10-2011 CrysAlis171 .NET)
(compiled Oct 27 2011,15:02:11)
;
_computing_molecular_graphics 'Olex2 1.3 (Dolomanov et al., 2009)'
_computing_publication_material 'Olex2 1.3 (Dolomanov et al., 2009)'
_computing_structure_refinement 'SHELXL 2018/3 (Sheldrick, 2015)'
_computing_structure_solution 'SHELXT 2014/5 (Sheldrick, 2014)'
_diffrn_ambient_temperature 120.01(10)
_diffrn_detector_area_resol_mean 10.6501
_diffrn_measured_fraction_theta_full 0.999
_diffrn_measured_fraction_theta_max 0.992
_diffrn_measurement_device_type 'SuperNova, Dual, Cu at zero, Atlas'
_diffrn_measurement_method '\w scans'
_diffrn_radiation_type MoK\a
_diffrn_radiation_wavelength 0.71073
_diffrn_reflns_av_R_equivalents 0.0461
_diffrn_reflns_av_unetI/netI 0.0216
_diffrn_reflns_Laue_measured_fraction_full 0.999
_diffrn_reflns_Laue_measured_fraction_max 0.992
_diffrn_reflns_limit_h_max 19
_diffrn_reflns_limit_h_min -19
_diffrn_reflns_limit_k_max 12
_diffrn_reflns_limit_k_min -12
_diffrn_reflns_limit_l_max 15
_diffrn_reflns_limit_l_min -15
_diffrn_reflns_number 37075
_diffrn_reflns_point_group_measured_fraction_full 0.999
_diffrn_reflns_point_group_measured_fraction_max 0.992
_diffrn_reflns_theta_full 25.242
_diffrn_reflns_theta_max 29.497
_diffrn_reflns_theta_min 2.610
_exptl_absorpt_coefficient_mu 5.360
_exptl_absorpt_correction_T_max 1.00000
_exptl_absorpt_correction_T_min 0.53886
_exptl_absorpt_correction_type multi-scan
_exptl_absorpt_process_details
;
CrysAlisPro, Agilent Technologies,
Version 1.171.35.19 (release 27-10-2011 CrysAlis171 .NET)
(compiled Oct 27 2011,15:02:11)
;
_exptl_crystal_colour red
_exptl_crystal_colour_primary red
_exptl_crystal_density_diffrn 2.347
_exptl_crystal_description plate
_exptl_crystal_F_000 992
_exptl_crystal_size_max 0.1988
_exptl_crystal_size_mid 0.082
_exptl_crystal_size_min 0.0342
_refine_diff_density_max 0.591
_refine_diff_density_min -0.939
_refine_diff_density_rms 0.119
_refine_ls_extinction_method none
_refine_ls_goodness_of_fit_ref 1.080
_refine_ls_hydrogen_treatment mixed
_refine_ls_matrix_type full
_refine_ls_number_parameters 175
_refine_ls_number_reflns 4076
_refine_ls_number_restraints 0
_refine_ls_restrained_S_all 1.080
_refine_ls_R_factor_all 0.0253
_refine_ls_R_factor_gt 0.0196
_refine_ls_shift/su_max 0.002
_refine_ls_shift/su_mean 0.000
_refine_ls_structure_factor_coef Fsqd
_refine_ls_weighting_details 'w=1/[\s^2^(Fo^2^)+(0.0185P)^2^+1.0811P] where P=(Fo^2^+2Fc^2^)/3'
_refine_ls_weighting_scheme calc
_refine_ls_wR_factor_gt 0.0433
_refine_ls_wR_factor_ref 0.0467
_reflns_Friedel_coverage 0.000
_reflns_number_gt 3590
_reflns_number_total 4076
_reflns_threshold_expression 'I > 2\s(I)'
_cod_data_source_file d3dt01634j2.cif
_cod_data_source_block exp72a
_cod_database_code 7714206
_shelx_shelxl_version_number 2018/3
_shelx_space_group_comment
;
The symmetry employed for this shelxl refinement is uniquely defined
by the following loop, which should always be used as a source of
symmetry information in preference to the above space-group names.
They are only intended as comments.
;
_exptl_absorpt_special_details
;
Empirical absorption correction using spherical harmonics,
 implemented in SCALE3 ABSPACK scaling algorithm.
;
_olex2_refinement_description
;
1. Fixed Uiso
 At 1.2 times of:
  All C(H,H) groups
 At 1.5 times of:
  All I(H,H,H,H,H,H,H) groups
2.a Secondary CH2 refined with riding coordinates:
 C1(H1A,H1B), C2(H2C,H2D), C7(H7A,H7B), C8(H8A,H8B), C5(H5A,H5B), C6(H6A,H6B),
 C4(H4C,H4D), C3(H3A,H3B)
;
_olex2_submission_special_instructions 'No special instructions were received'

loop_
_space_group_symop_operation_xyz
'x, y, z'
'-x, y+1/2, -z+1/2'
'-x, -y, -z'
'x, -y-1/2, z-1/2'

loop_
_atom_site_label
_atom_site_type_symbol
_atom_site_fract_x
_atom_site_fract_y
_atom_site_fract_z
_atom_site_U_iso_or_equiv
_atom_site_adp_type
_atom_site_occupancy
_atom_site_site_symmetry_order
_atom_site_calc_flag
_atom_site_refinement_flags_posn
_atom_site_refinement_flags_adp
_atom_site_refinement_flags_occupancy
_atom_site_disorder_assembly
_atom_site_disorder_group
I2 I -0.02429(2) 0.72012(2) 0.50222(2) 0.01575(4) Uani 1 1 d . . . . .
Co1 Co 0.25221(2) 0.71794(3) 0.33745(3) 0.00890(6) Uani 1 1 d . . . . .
O1 O 0.28747(11) 0.77696(15) 0.50086(14) 0.0127(3) Uani 1 1 d . . . . .
O2 O 0.21627(11) 0.65900(16) 0.17160(14) 0.0130(3) Uani 1 1 d . . . . .
N2 N 0.13273(13) 0.8300(2) 0.30606(19) 0.0130(4) Uani 1 1 d . . . . .
N3 N 0.18702(13) 0.54504(19) 0.37231(17) 0.0121(3) Uani 1 1 d . . . . .
N4 N 0.36803(13) 0.5991(2) 0.36312(18) 0.0122(4) Uani 1 1 d . . . . .
N1 N 0.31642(13) 0.89008(19) 0.30095(17) 0.0114(3) Uani 1 1 d . . . . .
C1 C 0.37579(15) 0.8569(2) 0.5174(2) 0.0143(4) Uani 1 1 d . . . . .
H1A H 0.430653 0.794990 0.516602 0.017 Uiso 1 1 calc R U . . .
H1B H 0.387718 0.905275 0.594711 0.017 Uiso 1 1 calc R U . . .
C2 C 0.36488(16) 0.9620(2) 0.4158(2) 0.0149(4) Uani 1 1 d . . . . .
H2C H 0.325590 1.041076 0.431275 0.018 Uiso 1 1 calc R U . . .
H2D H 0.428532 0.997042 0.409523 0.018 Uiso 1 1 calc R U . . .
C7 C 0.26018(16) 0.4316(2) 0.4190(2) 0.0156(4) Uani 1 1 d . . . . .
H7A H 0.260239 0.362488 0.355934 0.019 Uiso 1 1 calc R U . . .
H7B H 0.242563 0.384393 0.487085 0.019 Uiso 1 1 calc R U . . .
C8 C 0.36033(15) 0.4957(2) 0.4579(2) 0.0155(4) Uani 1 1 d . . . . .
H8A H 0.367480 0.541675 0.535885 0.019 Uiso 1 1 calc R U . . .
H8B H 0.410459 0.424069 0.464113 0.019 Uiso 1 1 calc R U . . .
C5 C 0.17229(16) 0.5222(2) 0.1553(2) 0.0147(4) Uani 1 1 d . . . . .
H5A H 0.221910 0.450301 0.158748 0.018 Uiso 1 1 calc R U . . .
H5B H 0.126717 0.516268 0.077491 0.018 Uiso 1 1 calc R U . . .
C6 C 0.11958(15) 0.5024(2) 0.2567(2) 0.0151(4) Uani 1 1 d . . . . .
H6A H 0.060972 0.559755 0.242518 0.018 Uiso 1 1 calc R U . . .
H6B H 0.100704 0.404610 0.261010 0.018 Uiso 1 1 calc R U . . .
C4 C 0.15354(16) 0.9794(2) 0.2831(2) 0.0165(4) Uani 1 1 d . . . . .
H4C H 0.168169 1.031697 0.358529 0.020 Uiso 1 1 calc R U . . .
H4D H 0.097548 1.022326 0.229701 0.020 Uiso 1 1 calc R U . . .
C3 C 0.24020(15) 0.9796(2) 0.2251(2) 0.0148(4) Uani 1 1 d . . . . .
H3A H 0.222014 0.942247 0.143521 0.018 Uiso 1 1 calc R U . . .
H3B H 0.264373 1.074757 0.221079 0.018 Uiso 1 1 calc R U . . .
I1 I 0.56832(2) 0.78978(2) 0.29405(2) 0.01515(4) Uani 1 1 d . . . . .
H1 H 0.360(2) 0.871(3) 0.265(3) 0.023 Uiso 1 1 d . U . . .
H3 H 0.152(2) 0.565(3) 0.426(3) 0.023 Uiso 1 1 d . U . . .
H2A H 0.098(2) 0.798(3) 0.245(3) 0.023 Uiso 1 1 d . U . . .
H4A H 0.418(2) 0.641(3) 0.380(3) 0.023 Uiso 1 1 d . U . . .
H2B H 0.099(2) 0.817(3) 0.361(3) 0.023 Uiso 1 1 d . U . . .
H4B H 0.370(2) 0.558(3) 0.303(3) 0.023 Uiso 1 1 d . U . . .
H2 H 0.235(2) 0.692(3) 0.101(3) 0.023 Uiso 1 1 d . U . . .

loop_
_atom_site_aniso_label
_atom_site_aniso_U_11
_atom_site_aniso_U_22
_atom_site_aniso_U_33
_atom_site_aniso_U_23
_atom_site_aniso_U_13
_atom_site_aniso_U_12
I2 0.01421(7) 0.01752(8) 0.01494(8) 0.00266(5) 0.00195(6) -0.00225(5)
Co1 0.00837(13) 0.01004(14) 0.00814(13) -0.00037(10) 0.00152(10) -0.00116(9)
O1 0.0115(7) 0.0151(8) 0.0112(7) -0.0033(6) 0.0021(6) -0.0037(5)
O2 0.0151(7) 0.0145(7) 0.0094(7) -0.0002(6) 0.0030(6) -0.0032(6)
N2 0.0102(8) 0.0156(9) 0.0135(9) 0.0008(8) 0.0035(7) -0.0013(7)
N3 0.0116(8) 0.0147(9) 0.0104(8) 0.0007(7) 0.0032(7) -0.0011(7)
N4 0.0108(8) 0.0128(9) 0.0129(9) -0.0016(7) 0.0023(7) -0.0004(7)
N1 0.0097(8) 0.0129(9) 0.0118(9) -0.0005(7) 0.0025(7) -0.0004(6)
C1 0.0123(9) 0.0178(10) 0.0120(10) -0.0017(8) 0.0011(8) -0.0030(8)
C2 0.0153(10) 0.0140(10) 0.0144(10) -0.0032(8) 0.0009(8) -0.0045(8)
C7 0.0172(10) 0.0130(10) 0.0164(11) 0.0025(9) 0.0036(9) -0.0001(8)
C8 0.0152(10) 0.0156(10) 0.0154(11) 0.0025(9) 0.0031(8) 0.0015(8)
C5 0.0165(10) 0.0132(10) 0.0140(10) -0.0013(8) 0.0022(8) -0.0036(8)
C6 0.0140(10) 0.0156(10) 0.0155(11) -0.0020(9) 0.0024(8) -0.0048(8)
C4 0.0156(10) 0.0124(10) 0.0212(12) 0.0024(9) 0.0035(9) 0.0032(8)
C3 0.0147(10) 0.0142(10) 0.0149(10) 0.0042(8) 0.0018(8) 0.0000(8)
I1 0.01408(7) 0.01359(7) 0.01880(8) 0.00001(5) 0.00582(6) -0.00154(5)

loop_
_atom_type_symbol
_atom_type_description
_atom_type_scat_dispersion_real
_atom_type_scat_dispersion_imag
_atom_type_scat_source
C C 0.0033 0.0016 'International Tables Vol C Tables 4.2.6.8 and 6.1.1.4'
H H 0.0000 0.0000 'International Tables Vol C Tables 4.2.6.8 and 6.1.1.4'
Co Co 0.3494 0.9721 'International Tables Vol C Tables 4.2.6.8 and 6.1.1.4'
I I -0.4742 1.8119 'International Tables Vol C Tables 4.2.6.8 and 6.1.1.4'
N N 0.0061 0.0033 'International Tables Vol C Tables 4.2.6.8 and 6.1.1.4'
O O 0.0106 0.0060 'International Tables Vol C Tables 4.2.6.8 and 6.1.1.4'

loop_
_geom_angle_atom_site_label_1
_geom_angle_atom_site_label_2
_geom_angle_atom_site_label_3
_geom_angle
_geom_angle_site_symmetry_1
_geom_angle_site_symmetry_3
_geom_angle_publ_flag
O1 Co1 O2 179.73(7) . . ?
O1 Co1 N2 92.65(8) . . ?
O1 Co1 N3 94.87(7) . . ?
O1 Co1 N4 89.73(8) . . ?
O1 Co1 N1 85.69(7) . . ?
O2 Co1 N2 87.14(8) . . ?
O2 Co1 N3 85.32(7) . . ?
O2 Co1 N4 90.48(7) . . ?
O2 Co1 N1 94.12(7) . . ?
N2 Co1 N3 94.24(8) . . ?
N2 Co1 N1 85.53(8) . . ?
N4 Co1 N2 177.14(9) . . ?
N4 Co1 N3 83.96(8) . . ?
N4 Co1 N1 96.24(8) . . ?
N1 Co1 N3 179.40(8) . . ?
C1 O1 Co1 108.58(12) . . ?
Co1 O2 H2 132.1(17) . . ?
C5 O2 Co1 113.83(13) . . ?
C5 O2 H2 112.2(17) . . ?
Co1 N2 H2A 107(2) . . ?
Co1 N2 H2B 112.2(19) . . ?
C4 N2 Co1 111.09(13) . . ?
C4 N2 H2A 108(2) . . ?
C4 N2 H2B 114.5(19) . . ?
H2A N2 H2B 104(3) . . ?
Co1 N3 H3 107.9(19) . . ?
C7 N3 Co1 111.04(13) . . ?
C7 N3 H3 110.8(19) . . ?
C6 N3 Co1 106.53(13) . . ?
C6 N3 C7 111.47(17) . . ?
C6 N3 H3 108.9(18) . . ?
Co1 N4 H4A 114(2) . . ?
Co1 N4 H4B 110(2) . . ?
C8 N4 Co1 107.63(13) . . ?
C8 N4 H4A 111(2) . . ?
C8 N4 H4B 108(2) . . ?
H4A N4 H4B 105(3) . . ?
Co1 N1 H1 110(2) . . ?
C2 N1 Co1 109.97(13) . . ?
C2 N1 H1 106(2) . . ?
C3 N1 Co1 107.17(13) . . ?
C3 N1 C2 111.96(17) . . ?
C3 N1 H1 111(2) . . ?
O1 C1 H1A 110.1 . . ?
O1 C1 H1B 110.1 . . ?
O1 C1 C2 108.19(17) . . ?
H1A C1 H1B 108.4 . . ?
C2 C1 H1A 110.1 . . ?
C2 C1 H1B 110.1 . . ?
N1 C2 C1 108.18(17) . . ?
N1 C2 H2C 110.1 . . ?
N1 C2 H2D 110.1 . . ?
C1 C2 H2C 110.1 . . ?
C1 C2 H2D 110.1 . . ?
H2C C2 H2D 108.4 . . ?
N3 C7 H7A 109.8 . . ?
N3 C7 H7B 109.8 . . ?
N3 C7 C8 109.54(18) . . ?
H7A C7 H7B 108.2 . . ?
C8 C7 H7A 109.8 . . ?
C8 C7 H7B 109.8 . . ?
N4 C8 C7 105.57(17) . . ?
N4 C8 H8A 110.6 . . ?
N4 C8 H8B 110.6 . . ?
C7 C8 H8A 110.6 . . ?
C7 C8 H8B 110.6 . . ?
H8A C8 H8B 108.8 . . ?
O2 C5 H5A 110.4 . . ?
O2 C5 H5B 110.4 . . ?
O2 C5 C6 106.54(17) . . ?
H5A C5 H5B 108.6 . . ?
C6 C5 H5A 110.4 . . ?
C6 C5 H5B 110.4 . . ?
N3 C6 C5 108.14(17) . . ?
N3 C6 H6A 110.1 . . ?
N3 C6 H6B 110.1 . . ?
C5 C6 H6A 110.1 . . ?
C5 C6 H6B 110.1 . . ?
H6A C6 H6B 108.4 . . ?
N2 C4 H4C 110.4 . . ?
N2 C4 H4D 110.4 . . ?
N2 C4 C3 106.68(17) . . ?
H4C C4 H4D 108.6 . . ?
C3 C4 H4C 110.4 . . ?
C3 C4 H4D 110.4 . . ?
N1 C3 C4 107.17(18) . . ?
N1 C3 H3A 110.3 . . ?
N1 C3 H3B 110.3 . . ?
C4 C3 H3A 110.3 . . ?
C4 C3 H3B 110.3 . . ?
H3A C3 H3B 108.5 . . ?

loop_
_geom_bond_atom_site_label_1
_geom_bond_atom_site_label_2
_geom_bond_distance
_geom_bond_site_symmetry_2
_geom_bond_publ_flag
Co1 O1 1.8920(15) . ?
Co1 O2 1.9176(15) . ?
Co1 N2 1.9509(19) . ?
Co1 N3 1.9618(18) . ?
Co1 N4 1.9469(18) . ?
Co1 N1 1.9544(18) . ?
O1 C1 1.430(2) . ?
O2 C5 1.433(3) . ?
O2 H2 0.95(3) . ?
N2 C4 1.483(3) . ?
N2 H2A 0.82(3) . ?
N2 H2B 0.87(3) . ?
N3 C7 1.502(3) . ?
N3 C6 1.493(3) . ?
N3 H3 0.87(3) . ?
N4 C8 1.476(3) . ?
N4 H4A 0.80(3) . ?
N4 H4B 0.79(3) . ?
N1 C2 1.494(3) . ?
N1 C3 1.484(3) . ?
N1 H1 0.83(3) . ?
C1 H1A 0.9700 . ?
C1 H1B 0.9700 . ?
C1 C2 1.505(3) . ?
C2 H2C 0.9700 . ?
C2 H2D 0.9700 . ?
C7 H7A 0.9700 . ?
C7 H7B 0.9700 . ?
C7 C8 1.505(3) . ?
C8 H8A 0.9700 . ?
C8 H8B 0.9700 . ?
C5 H5A 0.9700 . ?
C5 H5B 0.9700 . ?
C5 C6 1.507(3) . ?
C6 H6A 0.9700 . ?
C6 H6B 0.9700 . ?
C4 H4C 0.9700 . ?
C4 H4D 0.9700 . ?
C4 C3 1.503(3) . ?
C3 H3A 0.9700 . ?
C3 H3B 0.9700 . ?

loop_
_geom_torsion_atom_site_label_1
_geom_torsion_atom_site_label_2
_geom_torsion_atom_site_label_3
_geom_torsion_atom_site_label_4
_geom_torsion
_geom_torsion_site_symmetry_1
_geom_torsion_site_symmetry_2
_geom_torsion_site_symmetry_3
_geom_torsion_site_symmetry_4
_geom_torsion_publ_flag
Co1 O1 C1 C2 47.30(19) . . . . ?
Co1 O2 C5 C6 30.4(2) . . . . ?
Co1 N2 C4 C3 30.8(2) . . . . ?
Co1 N3 C7 C8 15.9(2) . . . . ?
Co1 N3 C6 C5 42.2(2) . . . . ?
Co1 N4 C8 C7 50.43(19) . . . . ?
Co1 N1 C2 C1 18.1(2) . . . . ?
Co1 N1 C3 C4 45.90(19) . . . . ?
O1 C1 C2 N1 -42.1(2) . . . . ?
O2 C5 C6 N3 -47.1(2) . . . . ?
N2 Co1 O1 C1 -115.27(14) . . . . ?
N2 C4 C3 N1 -49.8(2) . . . . ?
N3 Co1 O1 C1 150.24(13) . . . . ?
N3 C7 C8 N4 -42.5(2) . . . . ?
N4 Co1 O1 C1 66.32(14) . . . . ?
N1 Co1 O1 C1 -29.96(14) . . . . ?
C2 N1 C3 C4 -74.8(2) . . . . ?
C7 N3 C6 C5 -79.1(2) . . . . ?
C6 N3 C7 C8 134.54(19) . . . . ?
C3 N1 C2 C1 137.10(18) . . . . ?
